data_7212373
loop_
_publ_author_name
'Bia\/lo\'nska, Agata'
'Ciunik, Zbigniew'

_publ_section_title
;
 Crucial factors influencing racemic resolution of
 N-(4-nitrobenzoyl)-dl-serine by brucine
;
_journal_issue 10
_journal_name_full CrystEngComm
_journal_page_first 2781
_journal_paper_doi 10.1039/b926090k
_journal_volume 12
_journal_year 2010
_chemical_absolute_configuration rm
_chemical_formula_moiety 'C23 H27 N2 O4, C10 H9 N2 O6, 4.5(H2 O1)'
_chemical_formula_sum 'C33 H46 N4 O14.5'
_chemical_formula_weight 730.74
_chemical_name_systematic
;
?
;
_space_group_IT_number 4
_symmetry_cell_setting monoclinic
_symmetry_space_group_name_Hall 'P 2yb'
_symmetry_space_group_name_H-M 'P 1 21 1'
_atom_sites_solution_hydrogens geom
_atom_sites_solution_primary direct
_atom_sites_solution_secondary difmap
_audit_creation_method SHELXL-97
_cell_angle_alpha 90.00
_cell_angle_beta 91.31(3)
_cell_angle_gamma 90.00
_cell_formula_units_Z 2
_cell_length_a 7.371(3)
_cell_length_b 12.151(4)
_cell_length_c 19.098(5)
_cell_measurement_reflns_used 6030
_cell_measurement_temperature 100(2)
_cell_measurement_theta_max 28.42
_cell_measurement_theta_min 2.72
_cell_volume 1710.1(10)
_computing_cell_refinement
;
CrysAlis RED, Oxford Diffraction Ltd.,
Version 1.171.31.8 (release 12-01-2007 CrysAlis171 .NET)
(compiled Jan 12 2007,17:49:11)
;
_computing_data_collection
;
CrysAlis CCD, Oxford Diffraction Ltd.,
Version 1.171.31.8 (release 12-01-2007 CrysAlis171 .NET)
(compiled Jan 12 2007,17:49:11)
;
_computing_data_reduction
;
CrysAlis RED, Oxford Diffraction Ltd.,
Version 1.171.31.8 (release 12-01-2007 CrysAlis171 .NET)
(compiled Jan 12 2007,17:49:11)
;
_computing_structure_refinement 'SHELXL-97 (Sheldrick, 1997)'
_computing_structure_solution 'SHELXS-97 (Sheldrick, 1990)'
_diffrn_ambient_temperature 100(2)
_diffrn_measured_fraction_theta_full 0.985
_diffrn_measured_fraction_theta_max 0.985
_diffrn_measurement_device_type 'Kuma KM4CCD'
_diffrn_measurement_method '\w scan'
_diffrn_radiation_monochromator graphite
_diffrn_radiation_source 'fine-focus sealed tube'
_diffrn_radiation_type MoK\a
_diffrn_radiation_wavelength 0.71073
_diffrn_reflns_av_R_equivalents 0.1005
_diffrn_reflns_av_sigmaI/netI 0.1256
_diffrn_reflns_limit_h_max 9
_diffrn_reflns_limit_h_min -9
_diffrn_reflns_limit_k_max 15
_diffrn_reflns_limit_k_min -15
_diffrn_reflns_limit_l_max 24
_diffrn_reflns_limit_l_min -25
_diffrn_reflns_number 23948
_diffrn_reflns_theta_full 28.00
_diffrn_reflns_theta_max 28.00
_diffrn_reflns_theta_min 2.71
_diffrn_standards_number 0
_exptl_absorpt_coefficient_mu 0.112
_exptl_absorpt_correction_type none
_exptl_crystal_colour colorless
_exptl_crystal_density_diffrn 1.419
_exptl_crystal_density_method 'not measured'
_exptl_crystal_description needle
_exptl_crystal_F_000 776
_exptl_crystal_size_max 0.10
_exptl_crystal_size_mid 0.08
_exptl_crystal_size_min 0.05
_refine_diff_density_max 0.428
_refine_diff_density_min -0.437
_refine_diff_density_rms 0.091
_refine_ls_abs_structure_details 'from known structure (Toda et al., 1985)'
_refine_ls_extinction_method none
_refine_ls_goodness_of_fit_ref 1.051
_refine_ls_hydrogen_treatment constr
_refine_ls_matrix_type full
_refine_ls_number_parameters 656
_refine_ls_number_reflns 4252
_refine_ls_number_restraints 293
_refine_ls_restrained_S_all 1.013
_refine_ls_R_factor_all 0.1519
_refine_ls_R_factor_gt 0.0904
_refine_ls_shift/su_max 0.000
_refine_ls_shift/su_mean 0.000
_refine_ls_structure_factor_coef Fsqd
_refine_ls_weighting_details 'calc w=1/[\s^2^(Fo^2^)+(0.1603P)^2^+0.8155P] where P=(Fo^2^+2Fc^2^)/3'
_refine_ls_weighting_scheme calc
_refine_ls_wR_factor_gt 0.2477
_refine_ls_wR_factor_ref 0.2762
_reflns_number_gt 2288
_reflns_number_total 4252
_reflns_threshold_expression >2sigma(I)
_cod_data_source_file b926090k.txt
_cod_data_source_block 8
_cod_original_sg_symbol_H-M 'P 21'
_cod_original_formula_sum 'C33 H46 N4 O14.50'
_cod_database_code 7212373

loop_
_symmetry_equiv_pos_as_xyz
'x, y, z'
'-x, y+1/2, -z'

loop_
_atom_site_label
_atom_site_type_symbol
_atom_site_fract_x
_atom_site_fract_y
_atom_site_fract_z
_atom_site_U_iso_or_equiv
_atom_site_adp_type
_atom_site_occupancy
_atom_site_symmetry_multiplicity
_atom_site_calc_flag
_atom_site_refinement_flags
_atom_site_disorder_assembly
_atom_site_disorder_group
O1 O 0.1922(6) 0.2716(5) 0.1351(3) 0.0312(13) Uani 1 1 d . . .
O2 O 0.2381(7) 0.8442(5) -0.1316(3) 0.0363(14) Uani 1 1 d . . .
O3 O 0.2814(7) 0.9672(5) -0.0208(3) 0.0347(14) Uani 1 1 d . . .
O4 O 0.2240(8) 0.4453(6) -0.0835(4) 0.0455(16) Uani 1 1 d . . .
N1 N 0.1533(9) 0.5219(6) 0.0213(4) 0.0311(16) Uani 1 1 d . . .
N2 N 0.0966(8) 0.6254(6) 0.2513(4) 0.0311(16) Uani 1 1 d . . .
H2 H 0.0784 0.6850 0.2809 0.037 Uiso 1 1 calc R . .
C1 C 0.1923(10) 0.6790(7) -0.0645(5) 0.033(2) Uani 1 1 d . . .
H1 H 0.1860 0.6332 -0.1048 0.040 Uiso 1 1 calc R . .
C2 C 0.2224(9) 0.7943(8) -0.0698(4) 0.0282(18) Uani 1 1 d . . .
C3 C 0.2351(10) 0.8539(7) -0.0093(5) 0.0309(19) Uani 1 1 d . . .
C4 C 0.2092(10) 0.8125(7) 0.0562(5) 0.0312(19) Uani 1 1 d . . .
H4 H 0.2134 0.8586 0.0964 0.037 Uiso 1 1 calc R . .
C5 C 0.1756(10) 0.6975(7) 0.0618(4) 0.0275(18) Uani 1 1 d . . .
C6 C 0.1725(10) 0.6357(7) 0.0033(5) 0.0316(19) Uani 1 1 d . . .
C7 C 0.1244(10) 0.6329(7) 0.1231(4) 0.0281(17) Uani 1 1 d . . .
C8 C 0.1518(10) 0.5127(6) 0.0981(4) 0.0291(18) Uani 1 1 d . . .
H8 H 0.0469 0.4663 0.1124 0.035 Uiso 1 1 calc R . .
C9 C 0.2096(10) 0.4358(7) -0.0210(5) 0.0324(19) Uani 1 1 d . . .
C10 C 0.2543(11) 0.3302(8) 0.0184(5) 0.035(2) Uani 1 1 d . . .
H10A H 0.3495 0.2914 -0.0078 0.042 Uiso 1 1 calc R . .
H10B H 0.1447 0.2831 0.0163 0.042 Uiso 1 1 calc R . .
C11 C 0.3182(10) 0.3363(7) 0.0951(4) 0.0297(18) Uani 1 1 d . . .
H11 H 0.4415 0.3023 0.0996 0.036 Uiso 1 1 calc R . .
C12 C 0.2452(11) 0.2494(7) 0.2034(5) 0.036(2) Uani 1 1 d . . .
H12A H 0.3791 0.2431 0.2062 0.043 Uiso 1 1 calc R . .
H12B H 0.1935 0.1778 0.2175 0.043 Uiso 1 1 calc R . .
C13 C 0.1837(10) 0.3390(7) 0.2547(5) 0.0328(19) Uani 1 1 d . . .
H13 H 0.1025 0.3207 0.2908 0.039 Uiso 1 1 calc R . .
C14 C 0.2434(10) 0.4422(7) 0.2489(4) 0.0299(18) Uani 1 1 d . . .
C15 C 0.1673(11) 0.5313(8) 0.2950(5) 0.037(2) Uani 1 1 d . . .
H15A H 0.0678 0.5006 0.3230 0.044 Uiso 1 1 calc R . .
H15B H 0.2634 0.5581 0.3278 0.044 Uiso 1 1 calc R . .
C16 C -0.0842(10) 0.5978(8) 0.2155(5) 0.036(2) Uani 1 1 d . . .
H16A H -0.0993 0.5172 0.2109 0.043 Uiso 1 1 calc R . .
H16B H -0.1862 0.6275 0.2425 0.043 Uiso 1 1 calc R . .
C17 C -0.0769(9) 0.6516(7) 0.1444(4) 0.0299(19) Uani 1 1 d . . .
H17A H -0.1056 0.7311 0.1472 0.036 Uiso 1 1 calc R . .
H17B H -0.1624 0.6161 0.1107 0.036 Uiso 1 1 calc R . .
C18 C 0.3295(10) 0.4572(7) 0.1201(4) 0.0271(17) Uani 1 1 d . . .
H18 H 0.4255 0.4926 0.0915 0.033 Uiso 1 1 calc R . .
C19 C 0.3817(10) 0.4812(8) 0.1970(4) 0.032(2) Uani 1 1 d . . .
H19 H 0.5003 0.4445 0.2082 0.039 Uiso 1 1 calc R . .
C20 C 0.4076(10) 0.6044(6) 0.2028(5) 0.0279(18) Uani 1 1 d . . .
H20A H 0.4921 0.6296 0.1665 0.033 Uiso 1 1 calc R . .
H20B H 0.4613 0.6228 0.2493 0.033 Uiso 1 1 calc R . .
C21 C 0.2255(11) 0.6628(8) 0.1930(5) 0.037(2) Uani 1 1 d . . .
H21 H 0.2438 0.7443 0.1958 0.044 Uiso 1 1 calc R . .
C22 C 0.2321(11) 0.7789(9) -0.1939(5) 0.042(2) Uani 1 1 d . . .
H22A H 0.2465 0.8266 -0.2348 0.063 Uiso 1 1 calc R . .
H22B H 0.1152 0.7407 -0.1976 0.063 Uiso 1 1 calc R . .
H22C H 0.3305 0.7247 -0.1920 0.063 Uiso 1 1 calc R . .
C23 C 0.3051(12) 1.0352(8) 0.0389(5) 0.040(2) Uani 1 1 d . . .
H23A H 0.3481 1.1078 0.0244 0.060 Uiso 1 1 calc R . .
H23B H 0.3945 1.0018 0.0711 0.060 Uiso 1 1 calc R . .
H23C H 0.1890 1.0430 0.0624 0.060 Uiso 1 1 calc R . .
O5 O 0.0529(15) 0.7979(10) 0.3270(7) 0.027(3) Uani 0.604(10) 1 d PU A 1
O6 O 0.3514(12) 0.7668(8) 0.3427(6) 0.016(2) Uani 0.604(10) 1 d PU A 1
O7 O 0.3076(11) 1.1226(7) 0.3574(4) 0.023(2) Uani 0.604(10) 1 d PDU A 1
H7 H 0.2121 1.1564 0.3673 0.034 Uiso 0.604(10) 1 calc PR A 1
O8 O 0.0796(13) 0.8188(10) 0.4977(5) 0.027(3) Uani 0.604(10) 1 d PU A 1
O9 O -0.740(2) 0.9368(14) 0.6485(8) 0.053(5) Uani 0.604(10) 1 d PU A 1
O10 O -0.7590(18) 1.0893(12) 0.5815(8) 0.049(4) Uani 0.604(10) 1 d PU A 1
N3 N 0.0572(17) 0.9586(14) 0.4251(8) 0.024(4) Uani 0.604(10) 1 d PDU A 1
H3 H -0.0007 1.0175 0.4136 0.029 Uiso 0.604(10) 1 d PR A 1
N4 N -0.688(2) 1.0127(13) 0.5974(8) 0.026(4) Uani 0.604(10) 1 d PU A 1
C24 C 0.2099(16) 0.8214(9) 0.3547(7) 0.008(3) Uani 0.604(10) 1 d PDU A 1
C25 C 0.2232(13) 0.9322(8) 0.3901(6) 0.011(2) Uani 0.604(10) 1 d PDU A 1
H25 H 0.3230 0.9282 0.4264 0.013 Uiso 0.604(10) 1 calc PR A 1
C26 C 0.269(2) 1.0248(14) 0.3392(9) 0.030(4) Uani 0.604(10) 1 d PDU A 1
H26A H 0.3720 0.9981 0.3117 0.036 Uiso 0.604(10) 1 calc PR A 1
H26B H 0.1639 1.0304 0.3060 0.036 Uiso 0.604(10) 1 calc PR A 1
C27 C 0.009(3) 0.9075(17) 0.4733(11) 0.036(5) Uani 0.604(10) 1 d PU A 1
C28 C -0.1848(11) 0.9301(9) 0.5076(7) 0.017(3) Uani 0.604(10) 1 d PGU A 1
C29 C -0.2966(12) 0.8454(7) 0.5297(6) 0.017(3) Uani 0.604(10) 1 d PGU A 1
H29 H -0.2581 0.7711 0.5259 0.021 Uiso 0.604(10) 1 calc PR A 1
C30 C -0.4648(12) 0.8695(7) 0.5574(6) 0.024(3) Uani 0.604(10) 1 d PGU A 1
H30 H -0.5413 0.8116 0.5725 0.029 Uiso 0.604(10) 1 calc PR A 1
C31 C -0.5212(11) 0.9782(8) 0.5630(6) 0.025(4) Uani 0.604(10) 1 d PGU A 1
C32 C -0.4094(14) 1.0629(6) 0.5409(7) 0.019(3) Uani 0.604(10) 1 d PGU A 1
H32 H -0.4479 1.1372 0.5447 0.023 Uiso 0.604(10) 1 calc PR A 1
C33 C -0.2412(14) 1.0388(8) 0.5132(7) 0.025(4) Uani 0.604(10) 1 d PGU A 1
H33A H -0.1648 1.0967 0.4981 0.030 Uiso 0.604(10) 1 calc PR A 1
O1W O 0.0330(11) 0.6963(7) -0.3826(4) 0.0160(19) Uani 0.604(10) 1 d PU A 1
H11W H 0.0620 0.6275 -0.3723 0.024 Uiso 0.604(10) 1 d PR A 1
H12W H 0.0577 0.7294 -0.4224 0.024 Uiso 0.604(10) 1 d PR A 1
O2W O 0.3304(15) 0.6092(10) -0.3220(6) 0.039(3) Uani 0.604(10) 1 d PU A 1
H21W H 0.3296 0.6845 -0.3227 0.058 Uiso 0.604(10) 1 d PR A 1
H22W H 0.4343 0.5779 -0.3321 0.058 Uiso 0.604(10) 1 d PR A 1
O3W O 0.308(3) 0.3102(19) -0.3102(10) 0.105(6) Uani 0.604(10) 1 d PU A 1
H31W H 0.3347 0.2883 -0.3432 0.158 Uiso 0.604(10) 1 d PR A 1
H32W H 0.1919 0.3074 -0.3212 0.158 Uiso 0.604(10) 1 d PR A 1
O4W O 0.4733(18) 0.3594(11) -0.1828(7) 0.068(4) Uani 0.604(10) 1 d PU A 1
H41W H 0.4091 0.3742 -0.2248 0.102 Uiso 0.604(10) 1 d PR A 1
H42W H 0.3977 0.3844 -0.1515 0.102 Uiso 0.604(10) 1 d PR A 1
O5W O -0.035(6) 0.446(4) -0.1948(19) 0.113(11) Uani 0.302(5) 1 d PU A 1
O51 O 0.060(2) 0.7860(13) 0.3454(9) 0.017(4) Uani 0.396(10) 1 d PU A 2
O61 O 0.363(3) 0.7695(18) 0.3641(11) 0.040(6) Uani 0.396(10) 1 d PU A 2
O71 O 0.256(4) 1.007(3) 0.3251(14) 0.079(8) Uani 0.396(10) 1 d PDU A 2
H71A H 0.3284 1.0373 0.2977 0.119 Uiso 0.396(10) 1 calc PR A 2
O81 O 0.060(4) 0.781(3) 0.5081(15) 0.085(9) Uani 0.396(10) 1 d PU A 2
O91 O -0.767(3) 0.921(2) 0.6320(13) 0.049(6) Uani 0.396(10) 1 d PU A 2
O101 O -0.750(3) 1.0886(19) 0.6075(13) 0.048(6) Uani 0.396(10) 1 d PU A 2
N31 N 0.071(3) 0.964(3) 0.4408(16) 0.046(10) Uani 0.396(10) 1 d PDU A 2
H31A H 0.0353 1.0301 0.4280 0.056 Uiso 0.396(10) 1 calc PR A 2
N41 N -0.677(4) 0.992(2) 0.6124(16) 0.045(6) Uani 0.396(10) 1 d PU A 2
C241 C 0.229(5) 0.807(3) 0.3739(19) 0.068(12) Uani 0.396(10) 1 d PDU A 2
C251 C 0.233(4) 0.905(2) 0.422(2) 0.086(11) Uani 0.396(10) 1 d PDU A 2
H25A H 0.3030 0.8857 0.4656 0.104 Uiso 0.396(10) 1 calc PR A 2
C261 C 0.329(5) 1.001(3) 0.3858(14) 0.082(8) Uani 0.396(10) 1 d PDU A 2
H26C H 0.3121 1.0701 0.4120 0.099 Uiso 0.396(10) 1 calc PR A 2
H26D H 0.4607 0.9858 0.3826 0.099 Uiso 0.396(10) 1 calc PR A 2
C271 C -0.017(4) 0.886(2) 0.4860(15) 0.028(7) Uani 0.396(10) 1 d PU A 2
C281 C -0.183(3) 0.918(3) 0.5192(15) 0.061(12) Uani 0.396(10) 1 d PGU A 2
C291 C -0.292(4) 0.8357(19) 0.5465(15) 0.089(14) Uani 0.396(10) 1 d PGU A 2
H29A H -0.2558 0.7608 0.5440 0.107 Uiso 0.396(10) 1 calc PR A 2
C301 C -0.455(3) 0.8632(18) 0.5775(13) 0.056(9) Uani 0.396(10) 1 d PGU A 2
H30A H -0.5297 0.8072 0.5962 0.067 Uiso 0.396(10) 1 calc PR A 2
C311 C -0.509(3) 0.973(2) 0.5812(12) 0.046(8) Uani 0.396(10) 1 d PGU A 2
C321 C -0.399(4) 1.0547(17) 0.5538(16) 0.079(14) Uani 0.396(10) 1 d PGU A 2
H32A H -0.4358 1.1295 0.5563 0.095 Uiso 0.396(10) 1 calc PR A 2
C331 C -0.237(4) 1.027(2) 0.5229(16) 0.062(12) Uani 0.396(10) 1 d PGU A 2
H331 H -0.1619 1.0832 0.5042 0.075 Uiso 0.396(10) 1 calc PR A 2
O11W O 0.056(6) 0.644(4) -0.385(2) 0.156(14) Uani 0.396(10) 1 d PU A 2
O21W O 0.369(5) 0.634(3) -0.2976(18) 0.116(11) Uani 0.396(10) 1 d PU A 2
O31W O 0.3092(14) 0.3764(10) -0.3262(6) 0.012(3) Uani 0.396(10) 1 d PU A 2
O41W O 0.248(4) 0.476(2) -0.2243(14) 0.105(8) Uani 0.396(10) 1 d PU A 2
O51W O -0.173(5) 0.458(3) -0.2021(16) 0.044(8) Uani 0.198(5) 1 d PU A 2

loop_
_atom_site_aniso_label
_atom_site_aniso_U_11
_atom_site_aniso_U_22
_atom_site_aniso_U_33
_atom_site_aniso_U_23
_atom_site_aniso_U_13
_atom_site_aniso_U_12
O1 0.019(3) 0.030(3) 0.045(4) 0.002(3) -0.002(2) -0.002(2)
O2 0.022(3) 0.033(3) 0.054(4) 0.016(3) 0.005(3) -0.003(2)
O3 0.032(3) 0.018(3) 0.055(4) 0.008(3) 0.009(3) -0.005(2)
O4 0.049(4) 0.039(4) 0.049(4) 0.001(3) 0.016(3) 0.003(3)
N1 0.025(3) 0.025(4) 0.043(4) 0.001(3) -0.002(3) -0.001(3)
N2 0.013(3) 0.039(4) 0.041(4) 0.000(3) 0.007(3) -0.002(3)
C1 0.020(4) 0.025(4) 0.055(6) -0.001(4) 0.013(4) 0.004(3)
C2 0.015(3) 0.039(5) 0.031(5) 0.004(4) 0.004(3) 0.005(3)
C3 0.018(3) 0.026(4) 0.050(6) 0.007(4) 0.007(3) -0.002(3)
C4 0.017(3) 0.019(4) 0.058(6) -0.005(4) -0.002(3) -0.002(3)
C5 0.015(3) 0.028(4) 0.040(5) -0.004(4) 0.000(3) 0.001(3)
C6 0.017(4) 0.031(4) 0.048(5) 0.011(4) 0.002(3) -0.001(3)
C7 0.017(3) 0.024(4) 0.043(5) 0.001(4) 0.002(3) 0.006(3)
C8 0.025(4) 0.014(4) 0.048(5) -0.001(3) 0.013(3) -0.001(3)
C9 0.021(4) 0.031(5) 0.045(6) 0.000(4) 0.004(4) 0.000(3)
C10 0.022(4) 0.033(5) 0.052(6) 0.000(4) 0.004(4) -0.006(3)
C11 0.018(3) 0.020(4) 0.052(5) 0.000(4) 0.007(3) -0.004(3)
C12 0.025(4) 0.022(4) 0.060(6) 0.007(4) 0.007(4) 0.001(3)
C13 0.020(4) 0.028(4) 0.050(5) 0.002(4) 0.001(3) 0.002(3)
C14 0.019(4) 0.032(5) 0.039(5) -0.001(4) 0.007(3) 0.008(3)
C15 0.029(4) 0.038(5) 0.042(5) -0.006(4) 0.002(4) -0.003(4)
C16 0.013(3) 0.036(5) 0.060(6) -0.011(4) 0.003(4) 0.001(3)
C17 0.007(3) 0.029(4) 0.054(5) -0.010(4) -0.001(3) 0.005(3)
C18 0.020(3) 0.020(4) 0.041(5) -0.002(4) 0.007(3) 0.000(3)
C19 0.017(4) 0.041(5) 0.040(5) 0.009(4) 0.006(3) -0.001(3)
C20 0.016(3) 0.020(4) 0.048(5) 0.000(3) 0.008(3) 0.006(3)
C21 0.021(4) 0.031(5) 0.058(6) -0.007(4) -0.003(4) 0.004(3)
C22 0.017(4) 0.045(5) 0.064(6) 0.011(5) -0.001(4) 0.000(4)
C23 0.034(4) 0.024(4) 0.062(6) 0.010(4) -0.001(4) 0.002(4)
O5 0.027(3) 0.027(3) 0.027(3) 0.0000(10) 0.0002(10) 0.0000(10)
O6 0.015(3) 0.016(3) 0.016(3) -0.0001(10) 0.0004(10) 0.0006(10)
O7 0.023(2) 0.022(2) 0.024(2) -0.0002(10) 0.0016(10) 0.0002(10)
O8 0.027(3) 0.027(3) 0.027(3) 0.0008(10) 0.0012(10) 0.0005(10)
O9 0.053(5) 0.053(5) 0.053(5) -0.0002(10) 0.0014(10) 0.0001(10)
O10 0.049(4) 0.049(4) 0.049(4) 0.0003(10) 0.0010(10) 0.0000(10)
N3 0.024(4) 0.024(4) 0.024(4) 0.0000(10) 0.0008(10) -0.0001(10)
N4 0.026(4) 0.027(4) 0.026(4) -0.0001(10) 0.0007(10) -0.0003(10)
C24 0.008(3) 0.008(3) 0.009(3) 0.0002(10) 0.0004(10) 0.0004(10)
C25 0.011(2) 0.011(2) 0.011(2) 0.0001(10) 0.0007(10) 0.0000(10)
C26 0.030(4) 0.030(4) 0.030(4) -0.0001(10) 0.0015(10) -0.0001(10)
C27 0.036(5) 0.036(5) 0.036(5) 0.0003(10) 0.0004(10) 0.0001(10)
C28 0.017(4) 0.017(4) 0.017(4) 0.0006(10) 0.0002(10) -0.0001(10)
C29 0.017(3) 0.017(3) 0.017(3) 0.0003(10) 0.0007(10) 0.0001(10)
C30 0.024(3) 0.024(3) 0.024(3) 0.0004(10) 0.0007(10) -0.0004(10)
C31 0.024(4) 0.025(4) 0.024(4) -0.0001(10) 0.0009(10) 0.0000(10)
C32 0.019(3) 0.019(3) 0.019(3) 0.0004(10) 0.0006(10) 0.0003(10)
C33 0.026(4) 0.025(4) 0.025(4) 0.0001(10) 0.0008(10) -0.0001(10)
O1W 0.016(2) 0.016(2) 0.016(2) 0.0009(10) 0.0009(10) 0.0000(10)
O2W 0.038(3) 0.039(3) 0.039(3) -0.0002(10) 0.0011(10) 0.0012(10)
O3W 0.105(6) 0.105(6) 0.105(6) -0.0001(10) 0.0023(11) -0.0002(10)
O4W 0.068(4) 0.068(4) 0.068(4) 0.0000(10) 0.0015(10) 0.0003(10)
O5W 0.113(11) 0.113(11) 0.113(11) -0.0001(10) 0.0026(11) 0.0000(10)
O51 0.017(4) 0.017(4) 0.017(4) 0.0002(10) 0.0008(10) -0.0003(10)
O61 0.040(6) 0.040(6) 0.040(6) 0.0001(10) 0.0010(11) 0.0003(10)
O71 0.079(8) 0.079(8) 0.079(8) 0.0000(10) 0.0020(11) -0.0002(10)
O81 0.085(9) 0.085(9) 0.085(9) 0.0000(10) 0.0020(11) 0.0001(10)
O91 0.049(6) 0.049(6) 0.049(6) 0.0000(10) 0.0013(10) 0.0000(10)
O101 0.048(6) 0.048(6) 0.048(6) -0.0002(10) 0.0013(11) -0.0002(10)
N31 0.046(10) 0.047(10) 0.047(10) -0.0001(10) 0.0012(11) 0.0001(10)
N41 0.045(6) 0.045(6) 0.045(6) 0.0003(10) 0.0011(10) 0.0000(10)
C241 0.068(12) 0.068(12) 0.068(12) 0.0000(10) 0.0016(11) 0.0000(10)
C251 0.086(11) 0.086(11) 0.086(11) -0.0001(10) 0.0020(11) 0.0001(10)
C261 0.082(8) 0.082(8) 0.082(8) 0.0000(10) 0.0020(11) -0.0001(10)
C271 0.028(7) 0.028(7) 0.028(7) -0.0002(10) 0.0007(11) -0.0002(10)
C281 0.061(12) 0.061(12) 0.061(12) 0.0001(10) 0.0013(11) 0.0001(10)
C291 0.089(14) 0.089(14) 0.089(14) 0.0000(10) 0.0021(11) 0.0000(10)
C301 0.056(9) 0.056(9) 0.056(9) 0.0000(10) 0.0012(11) -0.0001(10)
C311 0.046(8) 0.046(8) 0.046(8) 0.0001(10) 0.0010(11) 0.0001(10)
C321 0.079(14) 0.079(14) 0.079(14) 0.0000(10) 0.0019(11) 0.0001(10)
C331 0.062(12) 0.062(12) 0.062(12) 0.0000(10) 0.0015(11) 0.0000(10)
O11W 0.156(14) 0.156(14) 0.156(14) 0.0000(10) 0.0036(11) 0.0000(10)
O21W 0.116(11) 0.116(11) 0.116(11) -0.0002(10) 0.0027(11) 0.0001(10)
O31W 0.012(3) 0.012(3) 0.012(3) 0.0005(10) 0.0003(10) 0.0000(10)
O41W 0.105(9) 0.105(9) 0.105(9) -0.0001(10) 0.0024(11) 0.0000(10)
O51W 0.044(8) 0.044(8) 0.044(8) 0.0000(10) 0.0010(11) 0.0000(10)

loop_
_atom_type_symbol
_atom_type_description
_atom_type_scat_dispersion_real
_atom_type_scat_dispersion_imag
_atom_type_scat_source
C C 0.0033 0.0000 'International Tables Vol C Tables 4.2.6.8 and 6.1.1.4'
H H 0.0000 0.0000 'International Tables Vol C Tables 4.2.6.8 and 6.1.1.4'
N N 0.0061 0.0000 'International Tables Vol C Tables 4.2.6.8 and 6.1.1.4'
O O 0.0106 0.0000 'International Tables Vol C Tables 4.2.6.8 and 6.1.1.4'

loop_
_geom_angle_atom_site_label_1
_geom_angle_atom_site_label_2
_geom_angle_atom_site_label_3
_geom_angle
C12 O1 C11 115.7(6)
C2 O2 C22 118.9(7)
C23 O3 C3 117.5(6)
C9 N1 C6 123.7(7)
C9 N1 C8 122.1(7)
C6 N1 C8 108.3(6)
C15 N2 C16 111.8(6)
C15 N2 C21 114.3(6)
C16 N2 C21 106.8(6)
C15 N2 H2 107.9
C16 N2 H2 107.9
C21 N2 H2 107.9
C6 C1 C2 116.9(8)
C6 C1 H1 121.5
C2 C1 H1 121.5
O2 C2 C3 120.1(8)
O2 C2 C1 121.8(8)
C3 C2 C1 118.0(8)
C2 C3 C4 124.9(8)
C2 C3 O3 113.0(7)
C4 C3 O3 122.1(8)
C3 C4 C5 117.2(8)
C3 C4 H4 121.4
C5 C4 H4 121.4
C6 C5 C4 119.0(8)
C6 C5 C7 111.4(7)
C4 C5 C7 129.3(8)
C5 C6 C1 123.7(8)
C5 C6 N1 109.9(7)
C1 C6 N1 126.4(8)
C5 C7 C8 102.7(6)
C5 C7 C21 115.7(7)
C8 C7 C21 114.9(7)
C5 C7 C17 113.2(6)
C8 C7 C17 110.3(6)
C21 C7 C17 100.5(6)
N1 C8 C18 106.4(6)
N1 C8 C7 103.9(6)
C18 C8 C7 116.7(7)
N1 C8 H8 109.9
C18 C8 H8 109.9
C7 C8 H8 109.9
O4 C9 N1 122.5(8)
O4 C9 C10 123.2(8)
N1 C9 C10 114.3(8)
C9 C10 C11 119.4(7)
C9 C10 H10A 107.5
C11 C10 H10A 107.5
C9 C10 H10B 107.5
C11 C10 H10B 107.5
H10A C10 H10B 107.0
O1 C11 C10 107.0(6)
O1 C11 C18 112.6(6)
C10 C11 C18 110.8(7)
O1 C11 H11 108.8
C10 C11 H11 108.8
C18 C11 H11 108.8
O1 C12 C13 112.5(6)
O1 C12 H12A 109.1
C13 C12 H12A 109.1
O1 C12 H12B 109.1
C13 C12 H12B 109.1
H12A C12 H12B 107.8
C14 C13 C12 120.6(7)
C14 C13 H13 119.7
C12 C13 H13 119.7
C13 C14 C15 119.8(7)
C13 C14 C19 125.2(7)
C15 C14 C19 114.9(7)
N2 C15 C14 110.5(7)
N2 C15 H15A 109.6
C14 C15 H15A 109.6
N2 C15 H15B 109.6
C14 C15 H15B 109.6
H15A C15 H15B 108.1
C17 C16 N2 105.1(6)
C17 C16 H16A 110.7
N2 C16 H16A 110.7
C17 C16 H16B 110.7
N2 C16 H16B 110.7
H16A C16 H16B 108.8
C16 C17 C7 103.0(6)
C16 C17 H17A 111.2
C7 C17 H17A 111.2
C16 C17 H17B 111.2
C7 C17 H17B 111.2
H17A C17 H17B 109.1
C8 C18 C19 112.0(6)
C8 C18 C11 107.2(6)
C19 C18 C11 119.0(7)
C8 C18 H18 105.9
C19 C18 H18 105.9
C11 C18 H18 105.9
C20 C19 C14 110.4(7)
C20 C19 C18 106.6(7)
C14 C19 C18 114.1(6)
C20 C19 H19 108.5
C14 C19 H19 108.5
C18 C19 H19 108.5
C19 C20 C21 110.0(7)
C19 C20 H20A 109.7
C21 C20 H20A 109.7
C19 C20 H20B 109.7
C21 C20 H20B 109.7
H20A C20 H20B 108.2
C20 C21 N2 109.2(7)
C20 C21 C7 113.5(7)
N2 C21 C7 104.9(6)
C20 C21 H21 109.7
N2 C21 H21 109.7
C7 C21 H21 109.7
O2 C22 H22A 109.5
O2 C22 H22B 109.5
H22A C22 H22B 109.5
O2 C22 H22C 109.5
H22A C22 H22C 109.5
H22B C22 H22C 109.5
O3 C23 H23A 109.5
O3 C23 H23B 109.5
H23A C23 H23B 109.5
O3 C23 H23C 109.5
H23A C23 H23C 109.5
H23B C23 H23C 109.5
C26 O7 H7 109.5
C27 N3 C25 121.4(15)
C27 N3 H3 119.0
C25 N3 H3 119.2
O10 N4 O9 127.6(16)
O10 N4 C31 120.8(15)
O9 N4 C31 111.6(13)
O6 C24 O5 123.1(11)
O6 C24 C25 120.4(10)
O5 C24 C25 115.4(10)
N3 C25 C24 111.1(10)
N3 C25 C26 109.3(12)
C24 C25 C26 112.6(10)
N3 C25 H25 107.9
C24 C25 H25 107.9
C26 C25 H25 107.9
O7 C26 C25 124.5(13)
O7 C26 H26A 106.2
C25 C26 H26A 106.2
O7 C26 H26B 106.2
C25 C26 H26B 106.2
H26A C26 H26B 106.4
N3 C27 O8 127.3(18)
N3 C27 C28 121.1(16)
O8 C27 C28 110.6(17)
C29 C28 C33 120.0
C29 C28 C27 122.4(10)
C33 C28 C27 117.6(10)
C28 C29 C30 120.0
C28 C29 H29 120.0
C30 C29 H29 120.0
C31 C30 C29 120.0
C31 C30 H30 120.0
C29 C30 H30 120.0
C32 C31 C30 120.0
C32 C31 N4 115.7(9)
C30 C31 N4 124.1(9)
C31 C32 C33 120.0
C31 C32 H32 120.0
C33 C32 H32 120.0
C32 C33 C28 120.0
C32 C33 H33A 120.0
C28 C33 H33A 120.0
H11W O1W H12W 124.8
H21W O2W H22W 115.7
H31W O3W H32W 93.4
H41W O4W H42W 101.5
C261 O71 H71A 109.5
C271 N31 C251 102(3)
C271 N31 H3 120.3
C251 N31 H3 129.4
C271 N31 H31A 128.8
C251 N31 H31A 128.8
H3 N31 H31A 24.5
O91 N41 O101 118(3)
O91 N41 C311 121(3)
O101 N41 C311 119(3)
O61 C241 O51 132(3)
O61 C241 C251 115(3)
O51 C241 C251 113(3)
N31 C251 C241 123(3)
N31 C251 C261 98(3)
C241 C251 C261 109(3)
N31 C251 H25A 108.8
C241 C251 H25A 108.8
C261 C251 H25A 108.8
O71 C261 C251 106(3)
O71 C261 H26C 110.6
C251 C261 H26C 110.6
O71 C261 H26D 110.6
C251 C261 H26D 110.6
H26C C261 H26D 108.8
C281 C271 N31 119(2)
C281 C271 O81 116(3)
N31 C271 O81 125(2)
C291 C281 C331 120.0
C291 C281 C271 119(2)
C331 C281 C271 121(2)
C281 C291 C301 120.0
C281 C291 H29A 120.0
C301 C291 H29A 120.0
C291 C301 C311 120.0
C291 C301 H30A 120.0
C311 C301 H30A 120.0
C321 C311 C301 120.0
C321 C311 N41 124(2)
C301 C311 N41 116(2)
C311 C321 C331 120.0
C311 C321 H32A 120.0
C331 C321 H32A 120.0
C321 C331 C281 120.0
C321 C331 H331 120.0
C281 C331 H331 120.0
H11W O11W H12W 160.3
H21W O21W H22W 105.9
H31W O31W H32W 59.5

loop_
_geom_bond_atom_site_label_1
_geom_bond_atom_site_label_2
_geom_bond_distance
O1 C12 1.378(10)
O1 C11 1.448(9)
O2 C2 1.333(9)
O2 C22 1.430(11)
O3 C23 1.415(11)
O3 C3 1.437(10)
O4 C9 1.206(10)
N1 C9 1.390(11)
N1 C6 1.433(10)
N1 C8 1.472(11)
N2 C15 1.503(12)
N2 C16 1.520(10)
N2 C21 1.548(11)
N2 H2 0.9300
C1 C6 1.408(12)
C1 C2 1.422(12)
C1 H1 0.9500
C2 C3 1.365(12)
C3 C4 1.367(12)
C4 C5 1.424(11)
C4 H4 0.9500
C5 C6 1.346(12)
C5 C7 1.465(11)
C7 C8 1.552(11)
C7 C21 1.557(12)
C7 C17 1.564(10)
C8 C18 1.524(11)
C8 H8 1.0000
C9 C10 1.520(12)
C10 C11 1.530(12)
C10 H10A 0.9900
C10 H10B 0.9900
C11 C18 1.547(11)
C11 H11 1.0000
C12 C13 1.540(12)
C12 H12A 0.9900
C12 H12B 0.9900
C13 C14 1.333(12)
C13 H13 0.9500
C14 C15 1.512(12)
C14 C19 1.514(10)
C15 H15A 0.9900
C15 H15B 0.9900
C16 C17 1.509(12)
C16 H16A 0.9900
C16 H16B 0.9900
C17 H17A 0.9900
C17 H17B 0.9900
C18 C19 1.538(12)
C18 H18 1.0000
C19 C20 1.512(12)
C19 H19 1.0000
C20 C21 1.526(10)
C20 H20A 0.9900
C20 H20B 0.9900
C21 H21 1.0000
C22 H22A 0.9800
C22 H22B 0.9800
C22 H22C 0.9800
C23 H23A 0.9800
C23 H23B 0.9800
C23 H23C 0.9800
O5 C24 1.293(16)
O6 C24 1.262(14)
O7 C26 1.270(18)
O7 H7 0.8400
O8 C27 1.28(2)
O9 N4 1.40(2)
O10 N4 1.105(19)
N3 C27 1.17(3)
N3 C25 1.444(13)
N3 H3 0.8596
N4 C31 1.470(17)
C24 C25 1.509(13)
C25 C26 1.53(2)
C25 H25 1.0000
C26 H26A 0.9900
C26 H26B 0.9900
C27 C28 1.61(2)
C28 C29 1.3900
C28 C33 1.3900
C29 C30 1.3900
C29 H29 0.9500
C30 C31 1.3900
C30 H30 0.9500
C31 C32 1.3900
C32 C33 1.3900
C32 H32 0.9500
C33 H33A 0.9500
O1W H11W 0.8832
O1W H12W 0.8815
O2W H21W 0.9161
O2W H22W 0.8800
O3W H31W 0.7146
O3W H32W 0.8800
O4W H41W 0.9402
O4W H42W 0.8800
O51 C241 1.37(4)
O61 C241 1.11(4)
O71 C261 1.270(19)
O71 H71A 0.8400
O81 C271 1.47(4)
O91 N41 1.16(4)
O101 N41 1.29(4)
N31 C271 1.44(4)
N31 C251 1.443(14)
N31 H3 0.9805
N31 H31A 0.8800
N41 C311 1.41(3)
C241 C251 1.507(13)
C251 C261 1.53(2)
C251 H25A 1.0000
C261 H26C 0.9900
C261 H26D 0.9900
C271 C281 1.44(3)
C281 C291 1.3900
C281 C331 1.3900
C291 C301 1.3900
C291 H29A 0.9500
C301 C311 1.3900
C301 H30A 0.9500
C311 C321 1.3900
C321 C331 1.3900
C321 H32A 0.9500
C331 H331 0.9500
O11W H11W 0.3194
O11W H12W 1.2594
O21W H21W 0.8301
O21W H22W 1.0679
O31W H31W 1.1352
O31W H32W 1.2094

loop_
_geom_torsion_atom_site_label_1
_geom_torsion_atom_site_label_2
_geom_torsion_atom_site_label_3
_geom_torsion_atom_site_label_4
_geom_torsion
C22 O2 C2 C3 177.3(6)
C22 O2 C2 C1 -2.7(10)
C6 C1 C2 O2 -178.1(6)
C6 C1 C2 C3 1.9(10)
O2 C2 C3 C4 175.5(7)
C1 C2 C3 C4 -4.6(11)
O2 C2 C3 O3 -5.2(10)
C1 C2 C3 O3 174.8(6)
C23 O3 C3 C2 -177.5(7)
C23 O3 C3 C4 1.8(10)
C2 C3 C4 C5 3.4(11)
O3 C3 C4 C5 -175.9(7)
C3 C4 C5 C6 0.5(10)
C3 C4 C5 C7 -172.8(7)
C4 C5 C6 C1 -3.1(11)
C7 C5 C6 C1 171.4(7)
C4 C5 C6 N1 174.7(6)
C7 C5 C6 N1 -10.8(9)
C2 C1 C6 C5 1.8(11)
C2 C1 C6 N1 -175.6(7)
C9 N1 C6 C5 -155.8(7)
C8 N1 C6 C5 -2.4(8)
C9 N1 C6 C1 22.0(12)
C8 N1 C6 C1 175.3(7)
C6 C5 C7 C8 18.5(8)
C4 C5 C7 C8 -167.8(8)
C6 C5 C7 C21 144.4(7)
C4 C5 C7 C21 -41.9(11)
C6 C5 C7 C17 -100.4(8)
C4 C5 C7 C17 73.3(10)
C9 N1 C8 C18 43.6(9)
C6 N1 C8 C18 -110.3(7)
C9 N1 C8 C7 167.3(6)
C6 N1 C8 C7 13.4(8)
C5 C7 C8 N1 -18.6(7)
C21 C7 C8 N1 -145.0(6)
C17 C7 C8 N1 102.3(7)
C5 C7 C8 C18 98.1(8)
C21 C7 C8 C18 -28.3(10)
C17 C7 C8 C18 -141.0(7)
C6 N1 C9 O4 -24.6(12)
C8 N1 C9 O4 -174.4(7)
C6 N1 C9 C10 154.4(7)
C8 N1 C9 C10 4.5(10)
O4 C9 C10 C11 151.7(8)
N1 C9 C10 C11 -27.3(10)
C12 O1 C11 C10 168.1(6)
C12 O1 C11 C18 -70.0(8)
C9 C10 C11 O1 122.0(7)
C9 C10 C11 C18 -1.0(9)
C11 O1 C12 C13 89.2(7)
O1 C12 C13 C14 -62.3(10)
C12 C13 C14 C15 173.9(7)
C12 C13 C14 C19 -4.1(13)
C16 N2 C15 C14 75.6(8)
C21 N2 C15 C14 -45.8(9)
C13 C14 C15 N2 -125.9(8)
C19 C14 C15 N2 52.3(9)
C15 N2 C16 C17 -142.8(7)
C21 N2 C16 C17 -17.1(8)
N2 C16 C17 C7 38.5(8)
C5 C7 C17 C16 -168.3(7)
C8 C7 C17 C16 77.3(8)
C21 C7 C17 C16 -44.3(8)
N1 C8 C18 C19 158.0(6)
C7 C8 C18 C19 42.7(9)
N1 C8 C18 C11 -69.8(7)
C7 C8 C18 C11 174.9(7)
O1 C11 C18 C8 -71.2(8)
C10 C11 C18 C8 48.6(8)
O1 C11 C18 C19 57.1(8)
C10 C11 C18 C19 176.9(6)
C13 C14 C19 C20 176.6(8)
C15 C14 C19 C20 -1.5(10)
C13 C14 C19 C18 56.6(11)
C15 C14 C19 C18 -121.4(8)
C8 C18 C19 C20 -61.9(8)
C11 C18 C19 C20 172.0(6)
C8 C18 C19 C14 60.2(9)
C11 C18 C19 C14 -65.9(9)
C14 C19 C20 C21 -55.6(9)
C18 C19 C20 C21 68.8(8)
C19 C20 C21 N2 61.0(9)
C19 C20 C21 C7 -55.6(9)
C15 N2 C21 C20 -8.8(9)
C16 N2 C21 C20 -133.0(7)
C15 N2 C21 C7 113.2(7)
C16 N2 C21 C7 -11.0(8)
C5 C7 C21 C20 -85.3(9)
C8 C7 C21 C20 34.2(10)
C17 C7 C21 C20 152.6(7)
C5 C7 C21 N2 155.6(6)
C8 C7 C21 N2 -85.0(7)
C17 C7 C21 N2 33.4(8)
C27 N3 C25 C24 66(2)
C27 N3 C25 C26 -169.3(18)
O6 C24 C25 N3 -155.4(13)
O5 C24 C25 N3 36.8(16)
O6 C24 C25 C26 81.6(16)
O5 C24 C25 C26 -86.2(14)
N3 C25 C26 O7 64.6(18)
C24 C25 C26 O7 -171.5(13)
C25 N3 C27 O8 -7(3)
C25 N3 C27 C28 -174.2(13)
N3 C27 C28 C29 139.1(18)
O8 C27 C28 C29 -30.1(19)
N3 C27 C28 C33 -39(2)
O8 C27 C28 C33 151.5(12)
C33 C28 C29 C30 0.0
C27 C28 C29 C30 -178.4(13)
C28 C29 C30 C31 0.0
C29 C30 C31 C32 0.0
C29 C30 C31 N4 -174.1(12)
O10 N4 C31 C32 33.0(19)
O9 N4 C31 C32 -148.1(11)
O10 N4 C31 C30 -152.7(14)
O9 N4 C31 C30 26.2(17)
C30 C31 C32 C33 0.0
N4 C31 C32 C33 174.6(11)
C31 C32 C33 C28 0.0
C29 C28 C33 C32 0.0
C27 C28 C33 C32 178.5(12)
C271 N31 C251 C241 71(4)
C271 N31 C251 C261 -171(2)
O61 C241 C251 N31 -180(3)
O51 C241 C251 N31 6(5)
O61 C241 C251 C261 67(4)
O51 C241 C251 C261 -107(3)
N31 C251 C261 O71 -79(3)
C241 C251 C261 O71 49(4)
C251 N31 C271 C281 177(3)
C251 N31 C271 O81 5(4)
N31 C271 C281 C291 163(2)
O81 C271 C281 C291 -24(3)
N31 C271 C281 C331 -16(3)
O81 C271 C281 C331 157(2)
C331 C281 C291 C301 0.0
C271 C281 C291 C301 -179(3)
C281 C291 C301 C311 0.0
C291 C301 C311 C321 0.0
C291 C301 C311 N41 179(2)
O91 N41 C311 C321 177(3)
O101 N41 C311 C321 10(4)
O91 N41 C311 C301 -2(4)
O101 N41 C311 C301 -169(2)
C301 C311 C321 C331 0.0
N41 C311 C321 C331 -179(3)
C311 C321 C331 C281 0.0
C291 C281 C331 C321 0.0
C271 C281 C331 C321 179(3)
